data_4072682
loop_
_publ_author_name
'Wile, Bradley M.'
'McDonald, Robert'
'Ferguson, Michael J.'
'Stradiotto, Mark'

_publ_section_title
;
 Au(I) Complexes Supported by Donor-Functionalized Indene Ligands:&#x00A0;
 Synthesis, Characterization, and Catalytic Behavior in Aldehyde
 Hydrosilylation
;
_journal_issue 4
_journal_name_full Organometallics
_journal_page_first 1069
_journal_paper_doi 10.1021/om060948n
_journal_volume 26
_journal_year 2007
_chemical_formula_sum 'C17 H26 Au Cl N P'
_chemical_formula_weight 507.77
_chemical_name_systematic
;
 ?
;
_space_group_IT_number 2
_symmetry_cell_setting triclinic
_symmetry_space_group_name_Hall '-P 1'
_symmetry_space_group_name_H-M 'P -1'
_atom_sites_solution_hydrogens geom
_atom_sites_solution_primary direct
_atom_sites_solution_secondary difmap
_audit_creation_method SHELXL-97
_cell_angle_alpha 88.223(2)
_cell_angle_beta 84.120(2)
_cell_angle_gamma 68.059(2)
_cell_formula_units_Z 2
_cell_length_a 9.3708(10)
_cell_length_b 10.1136(10)
_cell_length_c 10.3753(11)
_cell_measurement_reflns_used 7084
_cell_measurement_temperature 193(2)
_cell_measurement_theta_max 26.367
_cell_measurement_theta_min 2.355
_cell_volume 907.25(16)
_computing_cell_refinement 'Bruker SAINT (Bruker, 1997)'
_computing_data_collection 'Bruker SMART (Bruker, 1997)'
_computing_data_reduction 'Bruker SAINT (Bruker, 1997)'
_computing_molecular_graphics 'Bruker SHELXTL (Bruker, 1997)'
_computing_publication_material 'Bruker SHELXTL (Bruker, 1997)'
_computing_structure_refinement 'SHELXL-97 (Sheldrick, 1997)'
_computing_structure_solution 'DIRDIF-96 (Beurskens et al., 1996)'
_diffrn_ambient_temperature 193(2)
_diffrn_detector_area_resol_mean 8.192
_diffrn_measured_fraction_theta_full 0.986
_diffrn_measured_fraction_theta_max 0.986
_diffrn_measurement_device_type 'Bruker PLATFORM diffractometer/SMART 1000 CCD area detector'
_diffrn_measurement_method '\w scans'
_diffrn_radiation_monochromator graphite
_diffrn_radiation_source 'fine-focus sealed tube'
_diffrn_radiation_type MoK\a
_diffrn_radiation_wavelength 0.71073
_diffrn_reflns_av_R_equivalents 0.0278
_diffrn_reflns_av_sigmaI/netI 0.0437
_diffrn_reflns_limit_h_max 11
_diffrn_reflns_limit_h_min -11
_diffrn_reflns_limit_k_max 12
_diffrn_reflns_limit_k_min -12
_diffrn_reflns_limit_l_max 12
_diffrn_reflns_limit_l_min -12
_diffrn_reflns_number 6848
_diffrn_reflns_theta_full 26.37
_diffrn_reflns_theta_max 26.37
_diffrn_reflns_theta_min 1.97
_diffrn_standards_decay_% 0
_diffrn_standards_interval_time 0
_diffrn_standards_number 0
_exptl_absorpt_coefficient_mu 8.337
_exptl_absorpt_correction_T_max 0.3882
_exptl_absorpt_correction_T_min 0.1888
_exptl_absorpt_correction_type integration
_exptl_absorpt_process_details 'Bruker SHELXTL (Bruker, 1997)'
_exptl_crystal_colour colourless
_exptl_crystal_density_diffrn 1.859
_exptl_crystal_density_meas 0
_exptl_crystal_density_method 'not measured'
_exptl_crystal_description fragment
_exptl_crystal_F_000 492
_exptl_crystal_size_max 0.30
_exptl_crystal_size_mid 0.22
_exptl_crystal_size_min 0.14
_refine_diff_density_max 5.825
_refine_diff_density_min -1.278
_refine_diff_density_rms 0.279
_refine_ls_extinction_method none
_refine_ls_goodness_of_fit_ref 1.222
_refine_ls_hydrogen_treatment constr
_refine_ls_matrix_type full
_refine_ls_number_parameters 190
_refine_ls_number_reflns 3671
_refine_ls_number_restraints 0
_refine_ls_restrained_S_all 1.222
_refine_ls_R_factor_all 0.0465
_refine_ls_R_factor_gt 0.0444
_refine_ls_shift/su_max 0.000
_refine_ls_shift/su_mean 0.000
_refine_ls_structure_factor_coef Fsqd
_refine_ls_weighting_details 'calc w=1/[\s^2^(Fo^2^)+(0.0646P)^2^+7.8014P] where P=(Fo^2^+2Fc^2^)/3'
_refine_ls_weighting_scheme calc
_refine_ls_wR_factor_gt 0.1361
_refine_ls_wR_factor_ref 0.1373
_reflns_number_gt 3452
_reflns_number_total 3671
_reflns_threshold_expression I>2\s(I)
_cod_data_source_file om060948nsi20061014_103825.cif
_cod_data_source_block 4
_cod_depositor_comments
;
The following automatic conversions were performed:

'_symmetry_cell_setting' value 'Triclinic' changed to 'triclinic'
according to /home/saulius/struct/CIF-dictionaries/cif_core.dic
dictionary named 'cif_core.dic' version 2.4.1 from 2010-06-29.

Automatic conversion script
Id: cif_fix_values 1715 2011-07-08 13:25:40Z adriana 
;
_cod_original_sg_symbol_H-M P-1
_cod_database_code 4072682

loop_
_symmetry_equiv_pos_as_xyz
'x, y, z'
'-x, -y, -z'

loop_
_atom_site_label
_atom_site_type_symbol
_atom_site_fract_x
_atom_site_fract_y
_atom_site_fract_z
_atom_site_U_iso_or_equiv
_atom_site_adp_type
_atom_site_occupancy
_atom_site_symmetry_multiplicity
_atom_site_calc_flag
_atom_site_refinement_flags
Au Au 0.03316(4) 0.48764(3) 0.23067(3) 0.02824(15) Uani 1 1 d .
Cl Cl 0.2026(3) 0.5988(3) 0.1701(2) 0.0376(5) Uani 1 1 d .
P P -0.1397(3) 0.3875(2) 0.2938(2) 0.0276(5) Uani 1 1 d .
N N 0.1329(10) 0.1177(8) 0.1276(8) 0.0331(17) Uani 1 1 d .
C1 C -0.1527(10) 0.2603(9) 0.1714(8) 0.0255(16) Uani 1 1 d .
H1 H -0.1649 0.3061 0.0843 0.031 Uiso 1 1 calc R
C2 C -0.0144(11) 0.1221(10) 0.1633(8) 0.0294(18) Uani 1 1 d .
C3 C -0.0573(11) 0.0126(10) 0.2064(9) 0.0314(19) Uani 1 1 d .
H3 H 0.0113 -0.0833 0.2149 0.038 Uiso 1 1 calc R
C3A C -0.2221(12) 0.0639(10) 0.2373(9) 0.0323(19) Uani 1 1 d .
C4 C -0.3203(13) -0.0073(11) 0.2821(10) 0.038(2) Uani 1 1 d .
H4 H -0.2780 -0.1055 0.3033 0.046 Uiso 1 1 calc R
C5 C -0.4778(14) 0.0653(13) 0.2955(11) 0.046(2) Uani 1 1 d .
H5 H -0.5438 0.0182 0.3300 0.055 Uiso 1 1 calc R
C6 C -0.5411(13) 0.2074(13) 0.2587(11) 0.045(2) Uani 1 1 d .
H6 H -0.6502 0.2546 0.2633 0.054 Uiso 1 1 calc R
C7 C -0.4468(12) 0.2809(11) 0.2155(10) 0.037(2) Uani 1 1 d .
H7 H -0.4900 0.3777 0.1898 0.044 Uiso 1 1 calc R
C7A C -0.2868(11) 0.2095(10) 0.2108(9) 0.0324(19) Uani 1 1 d .
C11 C -0.1036(14) 0.3027(12) 0.4521(9) 0.039(2) Uani 1 1 d .
H11 H -0.1047 0.3799 0.5105 0.047 Uiso 1 1 calc R
C12 C -0.2296(15) 0.2529(13) 0.5158(10) 0.046(3) Uani 1 1 d .
H12A H -0.2001 0.2097 0.5997 0.055 Uiso 1 1 calc R
H12B H -0.2415 0.1823 0.4596 0.055 Uiso 1 1 calc R
H12C H -0.3276 0.3347 0.5287 0.055 Uiso 1 1 calc R
C13 C 0.0561(15) 0.1880(13) 0.4556(12) 0.051(3) Uani 1 1 d .
H13A H 0.0671 0.1475 0.5427 0.061 Uiso 1 1 calc R
H13B H 0.1345 0.2296 0.4334 0.061 Uiso 1 1 calc R
H13C H 0.0698 0.1126 0.3929 0.061 Uiso 1 1 calc R
C14 C -0.3344(11) 0.5301(10) 0.3175(10) 0.035(2) Uani 1 1 d .
H14 H -0.4123 0.4861 0.3442 0.042 Uiso 1 1 calc R
C15 C -0.3757(13) 0.6121(12) 0.1933(13) 0.050(3) Uani 1 1 d .
H15A H -0.4791 0.6867 0.2076 0.060 Uiso 1 1 calc R
H15B H -0.3746 0.5469 0.1250 0.060 Uiso 1 1 calc R
H15C H -0.3001 0.6560 0.1669 0.060 Uiso 1 1 calc R
C16 C -0.3353(15) 0.6299(13) 0.4244(14) 0.056(3) Uani 1 1 d .
H16A H -0.4380 0.7055 0.4384 0.067 Uiso 1 1 calc R
H16B H -0.2583 0.6724 0.3992 0.067 Uiso 1 1 calc R
H16C H -0.3102 0.5761 0.5047 0.067 Uiso 1 1 calc R
C17 C 0.1577(12) 0.2086(11) 0.0234(9) 0.034(2) Uani 1 1 d .
H17A H 0.0740 0.3026 0.0314 0.041 Uiso 1 1 calc R
H17B H 0.1591 0.1656 -0.0602 0.041 Uiso 1 1 calc R
H17C H 0.2568 0.2190 0.0289 0.041 Uiso 1 1 calc R
C18 C 0.2530(12) -0.0249(12) 0.1231(12) 0.045(2) Uani 1 1 d .
H18A H 0.2300 -0.0813 0.1949 0.054 Uiso 1 1 calc R
H18B H 0.3533 -0.0179 0.1307 0.054 Uiso 1 1 calc R
H18C H 0.2563 -0.0712 0.0407 0.054 Uiso 1 1 calc R

loop_
_atom_site_aniso_label
_atom_site_aniso_U_11
_atom_site_aniso_U_22
_atom_site_aniso_U_33
_atom_site_aniso_U_23
_atom_site_aniso_U_13
_atom_site_aniso_U_12
Au 0.0289(2) 0.0279(2) 0.0287(2) 0.00171(13) -0.00211(14) -0.01172(15)
Cl 0.0342(12) 0.0405(12) 0.0427(13) 0.0056(10) -0.0054(10) -0.0193(10)
P 0.0340(12) 0.0262(11) 0.0249(11) 0.0027(8) -0.0033(9) -0.0139(9)
N 0.032(4) 0.031(4) 0.035(4) 0.006(3) -0.005(3) -0.009(3)
C1 0.032(4) 0.027(4) 0.017(4) 0.002(3) -0.005(3) -0.010(4)
C2 0.029(4) 0.032(4) 0.024(4) -0.002(3) -0.005(3) -0.008(4)
C3 0.035(5) 0.029(4) 0.032(5) 0.000(3) -0.007(4) -0.012(4)
C3A 0.037(5) 0.033(5) 0.029(4) 0.002(4) -0.011(4) -0.014(4)
C4 0.046(6) 0.039(5) 0.038(5) 0.002(4) -0.008(4) -0.024(5)
C5 0.044(6) 0.055(6) 0.048(6) 0.001(5) -0.005(5) -0.030(5)
C6 0.030(5) 0.057(7) 0.048(6) -0.007(5) -0.006(4) -0.015(5)
C7 0.035(5) 0.037(5) 0.035(5) 0.000(4) -0.007(4) -0.009(4)
C7A 0.035(5) 0.035(5) 0.029(4) -0.004(4) -0.006(4) -0.014(4)
C11 0.058(7) 0.047(6) 0.024(4) 0.002(4) -0.006(4) -0.032(5)
C12 0.060(7) 0.058(7) 0.030(5) 0.006(5) -0.004(5) -0.035(6)
C13 0.061(7) 0.055(7) 0.042(6) 0.013(5) -0.024(5) -0.024(6)
C14 0.030(5) 0.027(4) 0.046(6) 0.002(4) -0.001(4) -0.008(4)
C15 0.037(6) 0.033(5) 0.073(8) 0.015(5) -0.008(5) -0.006(4)
C16 0.053(7) 0.039(6) 0.075(9) -0.021(6) 0.012(6) -0.018(5)
C17 0.038(5) 0.039(5) 0.028(4) 0.001(4) 0.001(4) -0.018(4)
C18 0.029(5) 0.044(6) 0.052(6) 0.000(5) 0.000(4) -0.003(4)

loop_
_atom_type_symbol
_atom_type_description
_atom_type_scat_dispersion_real
_atom_type_scat_dispersion_imag
_atom_type_scat_source
C C 0.0033 0.0016 'International Tables Vol C Tables 4.2.6.8 and 6.1.1.4'
H H 0.0000 0.0000 'International Tables Vol C Tables 4.2.6.8 and 6.1.1.4'
N N 0.0061 0.0033 'International Tables Vol C Tables 4.2.6.8 and 6.1.1.4'
P P 0.1023 0.0942 'International Tables Vol C Tables 4.2.6.8 and 6.1.1.4'
Cl Cl 0.1484 0.1585 'International Tables Vol C Tables 4.2.6.8 and 6.1.1.4'
Au Au -2.0133 8.8022 'International Tables Vol C Tables 4.2.6.8 and 6.1.1.4'

loop_
_geom_angle_atom_site_label_1
_geom_angle_atom_site_label_2
_geom_angle_atom_site_label_3
_geom_angle
P Au Cl 177.60(8)
C11 P C14 105.6(5)
C11 P C1 111.2(4)
C14 P C1 106.1(4)
C11 P Au 110.9(3)
C14 P Au 108.7(3)
C1 P Au 113.9(3)
C2 N C17 119.3(8)
C2 N C18 114.7(8)
C17 N C18 113.1(8)
C2 C1 C7A 102.1(7)
C2 C1 P 112.4(6)
C7A C1 P 112.0(6)
C3 C2 N 127.7(9)
C3 C2 C1 110.2(8)
N C2 C1 121.9(8)
C2 C3 C3A 109.8(8)
C7A C3A C4 118.9(9)
C7A C3A C3 109.7(8)
C4 C3A C3 131.3(9)
C5 C4 C3A 119.9(10)
C4 C5 C6 120.4(10)
C7 C6 C5 120.8(10)
C6 C7 C7A 118.5(10)
C7 C7A C3A 121.0(9)
C7 C7A C1 131.3(9)
C3A C7A C1 107.6(8)
C13 C11 C12 111.6(9)
C13 C11 P 114.0(8)
C12 C11 P 115.6(8)
C15 C14 C16 110.1(9)
C15 C14 P 110.7(7)
C16 C14 P 108.7(8)

loop_
_geom_bond_atom_site_label_1
_geom_bond_atom_site_label_2
_geom_bond_distance
Au P 2.247(2)
Au Cl 2.294(2)
P C11 1.832(10)
P C14 1.853(10)
P C1 1.879(8)
N C2 1.377(12)
N C17 1.454(12)
N C18 1.459(13)
C1 C2 1.507(12)
C1 C7A 1.541(13)
C2 C3 1.362(13)
C3 C3A 1.437(14)
C3A C7A 1.398(13)
C3A C4 1.403(14)
C4 C5 1.375(16)
C5 C6 1.392(17)
C6 C7 1.387(16)
C7 C7A 1.396(14)
C11 C13 1.516(17)
C11 C12 1.532(14)
C14 C15 1.515(16)
C14 C16 1.520(15)

loop_
_geom_torsion_atom_site_label_1
_geom_torsion_atom_site_label_2
_geom_torsion_atom_site_label_3
_geom_torsion_atom_site_label_4
_geom_torsion
Cl Au P C11 -93(2)
Cl Au P C14 23(2)
Cl Au P C1 140.9(19)
C11 P C1 C2 -53.0(8)
C14 P C1 C2 -167.4(6)
Au P C1 C2 73.2(6)
C11 P C1 C7A 61.3(8)
C14 P C1 C7A -53.1(7)
Au P C1 C7A -172.6(5)
C17 N C2 C3 146.0(10)
C18 N C2 C3 7.1(14)
C17 N C2 C1 -40.3(12)
C18 N C2 C1 -179.2(8)
C7A C1 C2 C3 -6.7(9)
P C1 C2 C3 113.5(7)
C7A C1 C2 N 178.6(8)
P C1 C2 N -61.2(10)
N C2 C3 C3A 178.1(8)
C1 C2 C3 C3A 3.8(11)
C2 C3 C3A C7A 1.2(11)
C2 C3 C3A C4 178.6(10)
C7A C3A C4 C5 2.0(15)
C3 C3A C4 C5 -175.2(10)
C3A C4 C5 C6 3.2(16)
C4 C5 C6 C7 -4.0(17)
C5 C6 C7 C7A -0.5(16)
C6 C7 C7A C3A 5.9(14)
C6 C7 C7A C1 -178.4(9)
C4 C3A C7A C7 -6.6(14)
C3 C3A C7A C7 171.2(9)
C4 C3A C7A C1 176.7(8)
C3 C3A C7A C1 -5.5(10)
C2 C1 C7A C7 -168.9(9)
P C1 C7A C7 70.6(11)
C2 C1 C7A C3A 7.2(9)
P C1 C7A C3A -113.2(7)
C14 P C11 C13 -176.2(7)
C1 P C11 C13 69.1(8)
Au P C11 C13 -58.7(8)
C14 P C11 C12 52.5(9)
C1 P C11 C12 -62.1(9)
Au P C11 C12 170.1(7)
C11 P C14 C15 178.0(7)
C1 P C14 C15 -63.8(8)
Au P C14 C15 59.0(8)
C11 P C14 C16 57.0(8)
C1 P C14 C16 175.1(7)
Au P C14 C16 -62.0(8)
